data_7151711
loop_
_publ_author_name
'He, Ping'
'Nie, Yi-Bo'
'Wu, Jing'
'Ding, Ming-Wu'

_publ_section_title
;
 Unexpected synthesis of indolo[1,2-c]quinazolines by a sequential Ugi
 4CC-Staudinger-aza-Wittig-nucleophilic addition reaction.
;
_journal_issue 5
_journal_name_full 'Organic &amp; biomolecular chemistry'
_journal_page_first 1429
_journal_page_last 1436
_journal_paper_doi 10.1039/C0OB00855A
_journal_volume 9
_journal_year 2011
_chemical_formula_moiety 'C27 H26 Cl N3 O2'
_chemical_formula_sum 'C27 H26 Cl N3 O2'
_chemical_formula_weight 459.96
_chemical_name_systematic
;
?
;
_space_group_IT_number 2
_symmetry_cell_setting triclinic
_symmetry_space_group_name_Hall '-P 1'
_symmetry_space_group_name_H-M 'P -1'
_atom_sites_solution_hydrogens geom
_atom_sites_solution_primary direct
_atom_sites_solution_secondary difmap
_audit_creation_method SHELXL-97
_cell_angle_alpha 76.0300(10)
_cell_angle_beta 81.1350(10)
_cell_angle_gamma 73.6620(10)
_cell_formula_units_Z 2
_cell_length_a 9.7651(6)
_cell_length_b 11.2401(8)
_cell_length_c 11.3429(9)
_cell_measurement_reflns_used 7474
_cell_measurement_temperature 298(2)
_cell_measurement_theta_max 28.28
_cell_measurement_theta_min 2.18
_cell_volume 1154.42(14)
_computing_cell_refinement 'Bruker SMART'
_computing_data_collection 'Bruker SMART'
_computing_data_reduction 'Bruker SAINT'
_computing_molecular_graphics 'Bruker SHELXTL'
_computing_publication_material 'Bruker SHELXTL'
_computing_structure_refinement 'SHELXL-97 (Sheldrick, 1997)'
_computing_structure_solution 'SHELXS-97 (Sheldrick, 1990)'
_diffrn_ambient_temperature 298(2)
_diffrn_measured_fraction_theta_full 0.985
_diffrn_measured_fraction_theta_max 0.985
_diffrn_measurement_device_type 'CCD area detector'
_diffrn_measurement_method 'phi and omega scans'
_diffrn_radiation_monochromator graphite
_diffrn_radiation_source 'fine-focus sealed tube'
_diffrn_radiation_type MoK\a
_diffrn_radiation_wavelength 0.71073
_diffrn_reflns_av_R_equivalents 0.0568
_diffrn_reflns_av_sigmaI/netI 0.0421
_diffrn_reflns_limit_h_max 13
_diffrn_reflns_limit_h_min -13
_diffrn_reflns_limit_k_max 14
_diffrn_reflns_limit_k_min -14
_diffrn_reflns_limit_l_max 15
_diffrn_reflns_limit_l_min -15
_diffrn_reflns_number 14260
_diffrn_reflns_theta_full 28.28
_diffrn_reflns_theta_max 28.28
_diffrn_reflns_theta_min 1.93
_exptl_absorpt_coefficient_mu 0.196
_exptl_absorpt_correction_T_max 0.9807
_exptl_absorpt_correction_T_min 0.9750
_exptl_absorpt_correction_type multi-scan
_exptl_absorpt_process_details 'SADABS, (Sheldrick, 2003)'
_exptl_crystal_colour colorless
_exptl_crystal_density_diffrn 1.323
_exptl_crystal_density_meas 1.323
_exptl_crystal_density_method 'not measured'
_exptl_crystal_description block
_exptl_crystal_F_000 484
_exptl_crystal_size_max 0.13
_exptl_crystal_size_mid 0.12
_exptl_crystal_size_min 0.10
_refine_diff_density_max 0.297
_refine_diff_density_min -0.222
_refine_diff_density_rms 0.041
_refine_ls_extinction_method none
_refine_ls_goodness_of_fit_ref 1.041
_refine_ls_hydrogen_treatment mixed
_refine_ls_matrix_type full
_refine_ls_number_parameters 346
_refine_ls_number_reflns 5628
_refine_ls_number_restraints 2
_refine_ls_restrained_S_all 1.044
_refine_ls_R_factor_all 0.0533
_refine_ls_R_factor_gt 0.0460
_refine_ls_shift/su_max 0.000
_refine_ls_shift/su_mean 0.000
_refine_ls_structure_factor_coef Fsqd
_refine_ls_weighting_details 'calc w=1/[\s^2^(Fo^2^)+(0.0605P)^2^+0.2424P] where P=(Fo^2^+2Fc^2^)/3'
_refine_ls_weighting_scheme calc
_refine_ls_wR_factor_gt 0.1267
_refine_ls_wR_factor_ref 0.1319
_reflns_number_gt 4743
_reflns_number_total 5628
_reflns_threshold_expression >2sigma(I)
_cod_data_source_file C0OB00855A.TXT
_cod_data_source_block t
_cod_depositor_comments
;
The following automatic conversions were performed:
'_symmetry_cell_setting' value 'Triclinic' changed to 'triclinic'
according to '/home/saulius/struct/CIF-dictionaries/cif_core.dic'
dictionary named 'cif_core.dic' version 2.4.1 from 2010-06-29.

Automatic conversion script
Id: cif_fix_enum 1555 2011-01-17 13:19:09Z saulius 
;
_cod_original_sg_symbol_Hall -P1
_cod_original_sg_symbol_H-M P-1
_cod_database_code 7151711

loop_
_symmetry_equiv_pos_as_xyz
'x, y, z'
'-x, -y, -z'

loop_
_atom_site_label
_atom_site_type_symbol
_atom_site_fract_x
_atom_site_fract_y
_atom_site_fract_z
_atom_site_U_iso_or_equiv
_atom_site_adp_type
_atom_site_occupancy
_atom_site_symmetry_multiplicity
_atom_site_calc_flag
_atom_site_refinement_flags
_atom_site_disorder_assembly
_atom_site_disorder_group
C1 C 0.78625(13) 0.24969(13) 0.44965(9) 0.0327(4) Uani 0.87 1 d PGD A 1
C2 C 0.67729(11) 0.27624(12) 0.37421(11) 0.0377(3) Uani 0.87 1 d PGD A 1
C3 C 0.70561(13) 0.23533(17) 0.26461(11) 0.0523(6) Uani 0.87 1 d PG A 1
H3 H 0.6327 0.2531 0.2141 0.063 Uiso 0.87 1 calc PR A 1
C4 C 0.84289(15) 0.16787(18) 0.23044(11) 0.0603(6) Uani 0.87 1 d PG A 1
H4 H 0.8618 0.1405 0.1571 0.072 Uiso 0.87 1 calc PR A 1
C5 C 0.95185(11) 0.14132(15) 0.30588(12) 0.0558(5) Uani 0.87 1 d PG A 1
H5 H 1.0437 0.0962 0.2830 0.067 Uiso 0.87 1 calc PR A 1
C6 C 0.92353(12) 0.18223(15) 0.41549(11) 0.0443(4) Uani 0.87 1 d PG A 1
H6 H 0.9964 0.1645 0.4660 0.053 Uiso 0.87 1 calc PR A 1
Cl1 Cl 0.50498(5) 0.35735(5) 0.41430(4) 0.05132(14) Uani 0.87 1 d PD A 1
C1' C 0.7294(12) 0.2900(10) 0.4471(7) 0.056(4) Uani 0.13 1 d PGD A 2
C2' C 0.8470(10) 0.2168(10) 0.3887(10) 0.064(4) Uani 0.13 1 d PGD A 2
C3' C 0.8366(13) 0.1932(14) 0.2761(11) 0.098(7) Uani 0.13 1 d PG A 2
H3' H 0.9152 0.1442 0.2370 0.117 Uiso 0.13 1 calc PR A 2
C4' C 0.7085(17) 0.2428(17) 0.2219(10) 0.098(8) Uani 0.13 1 d PG A 2
H4' H 0.7015 0.2270 0.1465 0.117 Uiso 0.13 1 calc PR A 2
C5' C 0.5909(12) 0.3160(16) 0.2803(12) 0.134(9) Uani 0.13 1 d PG A 2
H5' H 0.5052 0.3492 0.2441 0.160 Uiso 0.13 1 calc PR A 2
C6' C 0.6014(9) 0.3396(11) 0.3929(10) 0.064(3) Uani 0.13 1 d PG A 2
H6' H 0.5227 0.3886 0.4320 0.077 Uiso 0.13 1 calc PR A 2
Cl1' Cl 0.9994(6) 0.1497(7) 0.4611(7) 0.122(2) Uani 0.13 1 d PD A 2
C7 C 0.76079(14) 0.30077(13) 0.56554(11) 0.0350(3) Uani 1 1 d D . .
C8 C 0.80541(14) 0.43671(12) 0.67057(12) 0.0360(3) Uani 1 1 d . . .
C9 C 0.87425(16) 0.53080(14) 0.66712(15) 0.0451(3) Uani 1 1 d . A .
H9 H 0.9222 0.5636 0.5945 0.054 Uiso 1 1 calc R . .
C10 C 0.87184(19) 0.57547(15) 0.77006(17) 0.0529(4) Uani 1 1 d . . .
H10 H 0.9192 0.6374 0.7673 0.064 Uiso 1 1 calc R A .
C11 C 0.7990(2) 0.52849(17) 0.87782(17) 0.0574(4) Uani 1 1 d . A .
H11 H 0.7964 0.5596 0.9472 0.069 Uiso 1 1 calc R . .
C12 C 0.73013(19) 0.43537(16) 0.88269(15) 0.0514(4) Uani 1 1 d . . .
H12 H 0.6812 0.4042 0.9554 0.062 Uiso 1 1 calc R A .
C13 C 0.73341(14) 0.38792(13) 0.77972(12) 0.0371(3) Uani 1 1 d . A .
C14 C 0.66152(14) 0.28429(13) 0.78434(11) 0.0345(3) Uani 1 1 d . . .
C15 C 0.72002(15) 0.15565(14) 0.87610(12) 0.0393(3) Uani 1 1 d . A .
C16 C 0.67847(14) 0.06563(13) 0.81634(12) 0.0379(3) Uani 1 1 d . . .
C17 C 0.67144(14) 0.11522(13) 0.69233(12) 0.0355(3) Uani 1 1 d . A .
C18 C 0.88263(17) 0.12259(16) 0.87327(16) 0.0512(4) Uani 1 1 d . . .
H18A H 0.9098 0.1801 0.9100 0.077 Uiso 1 1 calc R A .
H18B H 0.9240 0.1295 0.7902 0.077 Uiso 1 1 calc R . .
H18C H 0.9166 0.0374 0.9178 0.077 Uiso 1 1 calc R . .
C19 C 0.64416(18) 0.04627(15) 0.61642(14) 0.0466(3) Uani 1 1 d . . .
H19 H 0.6390 0.0790 0.5332 0.056 Uiso 1 1 calc R A .
C20 C 0.62473(19) -0.07397(16) 0.66950(16) 0.0533(4) Uani 1 1 d . A .
H20 H 0.6079 -0.1227 0.6203 0.064 Uiso 1 1 calc R . .
C21 C 0.62972(18) -0.12267(15) 0.79301(16) 0.0526(4) Uani 1 1 d . . .
H21 H 0.6148 -0.2027 0.8261 0.063 Uiso 1 1 calc R A .
C22 C 0.65680(17) -0.05289(15) 0.86774(15) 0.0476(3) Uani 1 1 d . A .
H22 H 0.6603 -0.0852 0.9511 0.057 Uiso 1 1 calc R . .
C23 C 0.49680(15) 0.33102(14) 0.81606(14) 0.0424(3) Uani 1 1 d . A .
C24 C 0.25743(16) 0.39866(15) 0.74503(16) 0.0508(4) Uani 1 1 d . A .
H24A H 0.2190 0.4304 0.6663 0.061 Uiso 1 1 calc R . .
H24B H 0.2295 0.4674 0.7886 0.061 Uiso 1 1 calc R . .
C25 C 0.19253(17) 0.29079(17) 0.81662(17) 0.0538(4) Uani 1 1 d . . .
H25A H 0.2136 0.2728 0.9009 0.065 Uiso 1 1 calc R . .
H25B H 0.0892 0.3193 0.8155 0.065 Uiso 1 1 calc R . .
C26 C 0.24439(19) 0.16904(18) 0.77006(19) 0.0618(5) Uani 1 1 d . . .
H26A H 0.3471 0.1380 0.7745 0.074 Uiso 1 1 calc R . .
H26B H 0.1998 0.1059 0.8231 0.074 Uiso 1 1 calc R . .
C27 C 0.2122(3) 0.1834(3) 0.6410(2) 0.0910(7) Uani 1 1 d . . .
H27A H 0.1118 0.2214 0.6340 0.137 Uiso 1 1 calc R . .
H27B H 0.2375 0.1015 0.6203 0.137 Uiso 1 1 calc R . .
H27C H 0.2668 0.2364 0.5864 0.137 Uiso 1 1 calc R . .
N1 N 0.81331(13) 0.39424(12) 0.56179(11) 0.0416(3) Uani 1 1 d . A .
N2 N 0.68806(12) 0.24194(10) 0.66622(9) 0.0344(2) Uani 1 1 d . A .
N3 N 0.41384(13) 0.35932(13) 0.72642(12) 0.0438(3) Uani 1 1 d . . .
H3A H 0.450(2) 0.3460(17) 0.6586(18) 0.053 Uiso 1 1 d . . .
O1 O 0.66620(15) 0.15108(13) 0.99915(9) 0.0565(3) Uani 1 1 d . . .
H1 H 0.584(2) 0.206(2) 0.993(2) 0.068 Uiso 1 1 d . . .
O2 O 0.44969(13) 0.34026(16) 0.92147(12) 0.0709(4) Uani 1 1 d . . .

loop_
_atom_site_aniso_label
_atom_site_aniso_U_11
_atom_site_aniso_U_22
_atom_site_aniso_U_33
_atom_site_aniso_U_23
_atom_site_aniso_U_13
_atom_site_aniso_U_12
C1 0.0356(10) 0.0403(10) 0.0251(8) -0.0071(7) 0.0008(7) -0.0161(8)
C2 0.0397(9) 0.0467(9) 0.0288(7) -0.0038(6) -0.0046(6) -0.0169(7)
C3 0.0629(14) 0.0718(15) 0.0313(11) -0.0113(9) -0.0091(9) -0.0288(12)
C4 0.0720(14) 0.0831(16) 0.0385(11) -0.0295(10) 0.0038(10) -0.0303(12)
C5 0.0489(10) 0.0766(14) 0.0490(11) -0.0315(10) 0.0089(8) -0.0186(10)
C6 0.0364(10) 0.0613(12) 0.0396(10) -0.0181(9) -0.0008(8) -0.0143(9)
Cl1 0.0404(3) 0.0595(3) 0.0487(3) -0.0033(2) -0.01294(19) -0.0061(2)
C1' 0.064(11) 0.045(8) 0.057(9) -0.008(6) 0.019(8) -0.025(8)
C2' 0.077(11) 0.063(9) 0.055(9) -0.023(7) 0.008(8) -0.021(8)
C3' 0.13(2) 0.097(15) 0.080(15) -0.041(12) 0.007(14) -0.040(14)
C4' 0.12(2) 0.101(17) 0.079(17) -0.032(13) -0.002(13) -0.031(15)
C5' 0.15(3) 0.13(2) 0.13(2) -0.024(18) -0.039(19) -0.040(19)
C6' 0.048(9) 0.079(10) 0.063(9) -0.010(7) -0.009(7) -0.016(7)
Cl1' 0.070(3) 0.138(5) 0.150(6) -0.051(4) -0.001(3) 0.001(3)
C7 0.0348(6) 0.0441(7) 0.0271(6) -0.0046(5) -0.0019(5) -0.0143(5)
C8 0.0351(6) 0.0379(6) 0.0351(7) -0.0080(5) -0.0026(5) -0.0096(5)
C9 0.0457(8) 0.0435(7) 0.0479(8) -0.0090(6) 0.0001(6) -0.0170(6)
C10 0.0550(9) 0.0461(8) 0.0663(11) -0.0233(7) -0.0011(8) -0.0192(7)
C11 0.0692(11) 0.0592(10) 0.0544(10) -0.0300(8) 0.0014(8) -0.0216(8)
C12 0.0606(10) 0.0607(9) 0.0398(8) -0.0206(7) 0.0060(7) -0.0235(8)
C13 0.0361(7) 0.0412(7) 0.0351(7) -0.0105(5) 0.0000(5) -0.0110(5)
C14 0.0332(6) 0.0447(7) 0.0273(6) -0.0100(5) 0.0016(5) -0.0128(5)
C15 0.0399(7) 0.0514(8) 0.0272(6) -0.0030(5) -0.0022(5) -0.0175(6)
C16 0.0333(6) 0.0449(7) 0.0344(7) -0.0036(5) -0.0014(5) -0.0133(5)
C17 0.0341(6) 0.0391(7) 0.0334(6) -0.0061(5) 0.0013(5) -0.0131(5)
C18 0.0432(8) 0.0583(9) 0.0524(9) -0.0038(7) -0.0155(7) -0.0142(7)
C19 0.0582(9) 0.0500(8) 0.0369(7) -0.0113(6) 0.0002(6) -0.0227(7)
C20 0.0616(10) 0.0502(8) 0.0558(10) -0.0181(7) 0.0042(8) -0.0258(8)
C21 0.0544(9) 0.0422(8) 0.0600(10) -0.0047(7) 0.0058(7) -0.0210(7)
C22 0.0472(8) 0.0482(8) 0.0432(8) 0.0021(6) -0.0019(6) -0.0167(6)
C23 0.0351(7) 0.0514(8) 0.0423(7) -0.0146(6) 0.0031(5) -0.0130(6)
C24 0.0340(7) 0.0512(8) 0.0596(10) -0.0017(7) -0.0057(6) -0.0062(6)
C25 0.0365(7) 0.0614(10) 0.0580(10) -0.0008(8) -0.0046(7) -0.0137(7)
C26 0.0469(9) 0.0631(10) 0.0749(13) -0.0046(9) -0.0052(8) -0.0216(8)
C27 0.0950(18) 0.114(2) 0.0783(16) -0.0319(14) 0.0055(13) -0.0469(16)
N1 0.0468(7) 0.0514(7) 0.0311(6) -0.0067(5) 0.0000(5) -0.0232(5)
N2 0.0385(6) 0.0402(6) 0.0264(5) -0.0073(4) 0.0010(4) -0.0151(5)
N3 0.0344(6) 0.0520(7) 0.0419(7) -0.0039(5) -0.0011(5) -0.0123(5)
O1 0.0690(8) 0.0772(8) 0.0261(5) -0.0048(5) 0.0010(5) -0.0311(6)
O2 0.0427(6) 0.1211(12) 0.0510(7) -0.0406(7) 0.0086(5) -0.0120(7)

loop_
_atom_type_symbol
_atom_type_description
_atom_type_scat_dispersion_real
_atom_type_scat_dispersion_imag
_atom_type_scat_source
C C 0.0033 0.0016 'International Tables Vol C Tables 4.2.6.8 and 6.1.1.4'
H H 0.0000 0.0000 'International Tables Vol C Tables 4.2.6.8 and 6.1.1.4'
N N 0.0061 0.0033 'International Tables Vol C Tables 4.2.6.8 and 6.1.1.4'
O O 0.0106 0.0060 'International Tables Vol C Tables 4.2.6.8 and 6.1.1.4'
Cl Cl 0.1484 0.1585 'International Tables Vol C Tables 4.2.6.8 and 6.1.1.4'

loop_
_geom_angle_atom_site_label_1
_geom_angle_atom_site_label_2
_geom_angle_atom_site_label_3
_geom_angle
_geom_angle_site_symmetry_1
_geom_angle_site_symmetry_3
_geom_angle_publ_flag
C2 C1 C6 120.0 . . ?
C2 C1 C7 121.06(9) . . ?
C6 C1 C7 118.81(9) . . ?
C3 C2 C1 120.0 . . ?
C3 C2 Cl1 118.52(7) . . ?
C1 C2 Cl1 121.48(7) . . ?
C2 C3 C4 120.0 . . ?
C2 C3 H3 120.0 . . ?
C4 C3 H3 120.0 . . ?
C5 C4 C3 120.0 . . ?
C5 C4 H4 120.0 . . ?
C3 C4 H4 120.0 . . ?
C4 C5 C6 120.0 . . ?
C4 C5 H5 120.0 . . ?
C6 C5 H5 120.0 . . ?
C5 C6 C1 120.0 . . ?
C5 C6 H6 120.0 . . ?
C1 C6 H6 120.0 . . ?
C2' C1' C6' 120.0 . . ?
C2' C1' C7 111.6(7) . . ?
C6' C1' C7 128.3(7) . . ?
C3' C2' C1' 120.0 . . ?
C3' C2' Cl1' 120.9(7) . . ?
C1' C2' Cl1' 119.0(8) . . ?
C2' C3' C4' 120.0 . . ?
C2' C3' H3' 120.0 . . ?
C4' C3' H3' 120.0 . . ?
C3' C4' C5' 120.0 . . ?
C3' C4' H4' 120.0 . . ?
C5' C4' H4' 120.0 . . ?
C4' C5' C6' 120.0 . . ?
C4' C5' H5' 120.0 . . ?
C6' C5' H5' 120.0 . . ?
C5' C6' C1' 120.0 . . ?
C5' C6' H6' 120.0 . . ?
C1' C6' H6' 120.0 . . ?
N1 C7 N2 125.37(12) . . ?
N1 C7 C1' 114.5(5) . . ?
N2 C7 C1' 116.0(5) . . ?
N1 C7 C1 116.31(11) . . ?
N2 C7 C1 118.29(11) . . ?
C1' C7 C1 23.5(4) . . ?
C9 C8 C13 119.56(13) . . ?
C9 C8 N1 117.59(12) . . ?
C13 C8 N1 122.85(12) . . ?
C10 C9 C8 120.52(14) . . ?
C10 C9 H9 119.7 . . ?
C8 C9 H9 119.7 . . ?
C9 C10 C11 120.01(15) . . ?
C9 C10 H10 120.0 . . ?
C11 C10 H10 120.0 . . ?
C12 C11 C10 120.16(15) . . ?
C12 C11 H11 119.9 . . ?
C10 C11 H11 119.9 . . ?
C11 C12 C13 120.48(15) . . ?
C11 C12 H12 119.8 . . ?
C13 C12 H12 119.8 . . ?
C12 C13 C8 119.26(13) . . ?
C12 C13 C14 121.08(13) . . ?
C8 C13 C14 119.66(12) . . ?
N2 C14 C13 111.67(10) . . ?
N2 C14 C23 109.10(10) . . ?
C13 C14 C23 110.24(11) . . ?
N2 C14 C15 101.48(10) . . ?
C13 C14 C15 115.31(11) . . ?
C23 C14 C15 108.60(11) . . ?
O1 C15 C16 114.68(12) . . ?
O1 C15 C18 106.51(12) . . ?
C16 C15 C18 109.01(12) . . ?
O1 C15 C14 115.90(12) . . ?
C16 C15 C14 99.28(10) . . ?
C18 C15 C14 111.35(11) . . ?
C22 C16 C17 120.97(13) . . ?
C22 C16 C15 128.87(13) . . ?
C17 C16 C15 110.06(12) . . ?
C19 C17 C16 120.81(13) . . ?
C19 C17 N2 130.26(12) . . ?
C16 C17 N2 108.83(11) . . ?
C15 C18 H18A 109.5 . . ?
C15 C18 H18B 109.5 . . ?
H18A C18 H18B 109.5 . . ?
C15 C18 H18C 109.5 . . ?
H18A C18 H18C 109.5 . . ?
H18B C18 H18C 109.5 . . ?
C17 C19 C20 117.47(14) . . ?
C17 C19 H19 121.3 . . ?
C20 C19 H19 121.3 . . ?
C21 C20 C19 121.78(15) . . ?
C21 C20 H20 119.1 . . ?
C19 C20 H20 119.1 . . ?
C20 C21 C22 120.18(14) . . ?
C20 C21 H21 119.9 . . ?
C22 C21 H21 119.9 . . ?
C16 C22 C21 118.78(14) . . ?
C16 C22 H22 120.6 . . ?
C21 C22 H22 120.6 . . ?
O2 C23 N3 123.01(14) . . ?
O2 C23 C14 119.62(13) . . ?
N3 C23 C14 117.37(12) . . ?
N3 C24 C25 112.62(13) . . ?
N3 C24 H24A 109.1 . . ?
C25 C24 H24A 109.1 . . ?
N3 C24 H24B 109.1 . . ?
C25 C24 H24B 109.1 . . ?
H24A C24 H24B 107.8 . . ?
C26 C25 C24 115.19(15) . . ?
C26 C25 H25A 108.5 . . ?
C24 C25 H25A 108.5 . . ?
C26 C25 H25B 108.5 . . ?
C24 C25 H25B 108.5 . . ?
H25A C25 H25B 107.5 . . ?
C27 C26 C25 113.62(18) . . ?
C27 C26 H26A 108.8 . . ?
C25 C26 H26A 108.8 . . ?
C27 C26 H26B 108.8 . . ?
C25 C26 H26B 108.8 . . ?
H26A C26 H26B 107.7 . . ?
C26 C27 H27A 109.5 . . ?
C26 C27 H27B 109.5 . . ?
H27A C27 H27B 109.5 . . ?
C26 C27 H27C 109.5 . . ?
H27A C27 H27C 109.5 . . ?
H27B C27 H27C 109.5 . . ?
C7 N1 C8 118.45(11) . . ?
C7 N2 C17 127.79(11) . . ?
C7 N2 C14 121.68(11) . . ?
C17 N2 C14 107.13(10) . . ?
C23 N3 C24 122.81(14) . . ?
C23 N3 H3A 119.5(13) . . ?
C24 N3 H3A 117.2(13) . . ?
C15 O1 H1 102.0(15) . . ?

loop_
_geom_bond_atom_site_label_1
_geom_bond_atom_site_label_2
_geom_bond_distance
_geom_bond_site_symmetry_2
_geom_bond_publ_flag
C1 C2 1.3900 . ?
C1 C6 1.3900 . ?
C1 C7 1.5175(15) . ?
C2 C3 1.3900 . ?
C2 Cl1 1.7235(11) . ?
C3 C4 1.3900 . ?
C3 H3 0.9300 . ?
C4 C5 1.3900 . ?
C4 H4 0.9300 . ?
C5 C6 1.3900 . ?
C5 H5 0.9300 . ?
C6 H6 0.9300 . ?
C1' C2' 1.3900 . ?
C1' C6' 1.3900 . ?
C1' C7 1.462(7) . ?
C2' C3' 1.3900 . ?
C2' Cl1' 1.704(8) . ?
C3' C4' 1.3900 . ?
C3' H3' 0.9300 . ?
C4' C5' 1.3900 . ?
C4' H4' 0.9300 . ?
C5' C6' 1.3900 . ?
C5' H5' 0.9300 . ?
C6' H6' 0.9300 . ?
C7 N1 1.2819(18) . ?
C7 N2 1.3768(16) . ?
C8 C9 1.394(2) . ?
C8 C13 1.3961(19) . ?
C8 N1 1.4109(17) . ?
C9 C10 1.373(2) . ?
C9 H9 0.9300 . ?
C10 C11 1.382(3) . ?
C10 H10 0.9300 . ?
C11 C12 1.381(2) . ?
C11 H11 0.9300 . ?
C12 C13 1.389(2) . ?
C12 H12 0.9300 . ?
C13 C14 1.5071(19) . ?
C14 N2 1.4901(16) . ?
C14 C23 1.5590(18) . ?
C14 C15 1.579(2) . ?
C15 O1 1.4076(17) . ?
C15 C16 1.515(2) . ?
C15 C18 1.523(2) . ?
C16 C22 1.380(2) . ?
C16 C17 1.3870(19) . ?
C17 C19 1.386(2) . ?
C17 N2 1.4333(17) . ?
C18 H18A 0.9600 . ?
C18 H18B 0.9600 . ?
C18 H18C 0.9600 . ?
C19 C20 1.393(2) . ?
C19 H19 0.9300 . ?
C20 C21 1.379(3) . ?
C20 H20 0.9300 . ?
C21 C22 1.382(2) . ?
C21 H21 0.9300 . ?
C22 H22 0.9300 . ?
C23 O2 1.2310(18) . ?
C23 N3 1.321(2) . ?
C24 N3 1.4624(18) . ?
C24 C25 1.526(2) . ?
C24 H24A 0.9700 . ?
C24 H24B 0.9700 . ?
C25 C26 1.511(3) . ?
C25 H25A 0.9700 . ?
C25 H25B 0.9700 . ?
C26 C27 1.506(3) . ?
C26 H26A 0.9700 . ?
C26 H26B 0.9700 . ?
C27 H27A 0.9600 . ?
C27 H27B 0.9600 . ?
C27 H27C 0.9600 . ?
N3 H3A 0.824(19) . ?
O1 H1 0.86(2) . ?

loop_
_geom_hbond_atom_site_label_D
_geom_hbond_atom_site_label_H
_geom_hbond_atom_site_label_A
_geom_hbond_distance_DH
_geom_hbond_distance_HA
_geom_hbond_distance_DA
_geom_hbond_angle_DHA
_geom_hbond_site_symmetry_A
N3 H3A N2 0.824(19) 2.298(19) 2.6947(17) 110.1(16) .
N3 H3A Cl1 0.824(19) 2.72(2) 3.5188(15) 164.0(17) .
O1 H1 O2 0.86(2) 1.81(2) 2.628(2) 157(2) .

loop_
_geom_torsion_atom_site_label_1
_geom_torsion_atom_site_label_2
_geom_torsion_atom_site_label_3
_geom_torsion_atom_site_label_4
_geom_torsion
_geom_torsion_site_symmetry_1
_geom_torsion_site_symmetry_2
_geom_torsion_site_symmetry_3
_geom_torsion_site_symmetry_4
_geom_torsion_publ_flag
C6 C1 C2 C3 0.0 . . . . ?
C7 C1 C2 C3 175.82(14) . . . . ?
C6 C1 C2 Cl1 178.93(10) . . . . ?
C7 C1 C2 Cl1 -5.25(14) . . . . ?
C1 C2 C3 C4 0.0 . . . . ?
Cl1 C2 C3 C4 -178.96(10) . . . . ?
C2 C3 C4 C5 0.0 . . . . ?
C3 C4 C5 C6 0.0 . . . . ?
C4 C5 C6 C1 0.0 . . . . ?
C2 C1 C6 C5 0.0 . . . . ?
C7 C1 C6 C5 -175.92(13) . . . . ?
C6' C1' C2' C3' 0.0 . . . . ?
C7 C1' C2' C3' 178.4(10) . . . . ?
C6' C1' C2' Cl1' -176.3(10) . . . . ?
C7 C1' C2' Cl1' 2.1(10) . . . . ?
C1' C2' C3' C4' 0.0 . . . . ?
Cl1' C2' C3' C4' 176.2(11) . . . . ?
C2' C3' C4' C5' 0.0 . . . . ?
C3' C4' C5' C6' 0.0 . . . . ?
C4' C5' C6' C1' 0.0 . . . . ?
C2' C1' C6' C5' 0.0 . . . . ?
C7 C1' C6' C5' -178.1(12) . . . . ?
C2' C1' C7 N1 89.0(7) . . . . ?
C6' C1' C7 N1 -92.8(9) . . . . ?
C2' C1' C7 N2 -112.6(6) . . . . ?
C6' C1' C7 N2 65.6(9) . . . . ?
C2' C1' C7 C1 -10.9(9) . . . . ?
C6' C1' C7 C1 167.3(18) . . . . ?
C2 C1 C7 N1 -104.41(14) . . . . ?
C6 C1 C7 N1 71.47(14) . . . . ?
C2 C1 C7 N2 77.49(15) . . . . ?
C6 C1 C7 N2 -106.64(12) . . . . ?
C2 C1 C7 C1' -13.0(12) . . . . ?
C6 C1 C7 C1' 162.9(12) . . . . ?
C13 C8 C9 C10 0.1(2) . . . . ?
N1 C8 C9 C10 -179.38(14) . . . . ?
C8 C9 C10 C11 -0.9(3) . . . . ?
C9 C10 C11 C12 0.9(3) . . . . ?
C10 C11 C12 C13 0.1(3) . . . . ?
C11 C12 C13 C8 -0.9(2) . . . . ?
C11 C12 C13 C14 178.63(15) . . . . ?
C9 C8 C13 C12 0.8(2) . . . . ?
N1 C8 C13 C12 -179.71(14) . . . . ?
C9 C8 C13 C14 -178.73(13) . . . . ?
N1 C8 C13 C14 0.7(2) . . . . ?
C12 C13 C14 N2 -175.77(13) . . . . ?
C8 C13 C14 N2 3.80(18) . . . . ?
C12 C13 C14 C23 62.78(18) . . . . ?
C8 C13 C14 C23 -117.65(14) . . . . ?
C12 C13 C14 C15 -60.62(18) . . . . ?
C8 C13 C14 C15 118.94(14) . . . . ?
N2 C14 C15 O1 -157.82(11) . . . . ?
C13 C14 C15 O1 81.32(15) . . . . ?
C23 C14 C15 O1 -42.95(16) . . . . ?
N2 C14 C15 C16 -34.48(12) . . . . ?
C13 C14 C15 C16 -155.33(11) . . . . ?
C23 C14 C15 C16 80.40(12) . . . . ?
N2 C14 C15 C18 80.25(13) . . . . ?
C13 C14 C15 C18 -40.61(16) . . . . ?
C23 C14 C15 C18 -164.87(12) . . . . ?
O1 C15 C16 C22 -32.9(2) . . . . ?
C18 C15 C16 C22 86.34(18) . . . . ?
C14 C15 C16 C22 -157.14(15) . . . . ?
O1 C15 C16 C17 150.70(13) . . . . ?
C18 C15 C16 C17 -90.02(14) . . . . ?
C14 C15 C16 C17 26.49(14) . . . . ?
C22 C16 C17 C19 -0.8(2) . . . . ?
C15 C16 C17 C19 175.90(13) . . . . ?
C22 C16 C17 N2 176.00(13) . . . . ?
C15 C16 C17 N2 -7.30(15) . . . . ?
C16 C17 C19 C20 -0.2(2) . . . . ?
N2 C17 C19 C20 -176.21(14) . . . . ?
C17 C19 C20 C21 1.1(3) . . . . ?
C19 C20 C21 C22 -1.0(3) . . . . ?
C17 C16 C22 C21 0.9(2) . . . . ?
C15 C16 C22 C21 -175.14(15) . . . . ?
C20 C21 C22 C16 0.0(2) . . . . ?
N2 C14 C23 O2 161.98(15) . . . . ?
C13 C14 C23 O2 -75.05(18) . . . . ?
C15 C14 C23 O2 52.17(18) . . . . ?
N2 C14 C23 N3 -18.15(17) . . . . ?
C13 C14 C23 N3 104.82(15) . . . . ?
C15 C14 C23 N3 -127.95(14) . . . . ?
N3 C24 C25 C26 -50.0(2) . . . . ?
C24 C25 C26 C27 -60.6(2) . . . . ?
N2 C7 N1 C8 4.4(2) . . . . ?
C1' C7 N1 C8 160.4(5) . . . . ?
C1 C7 N1 C8 -173.59(11) . . . . ?
C9 C8 N1 C7 174.41(13) . . . . ?
C13 C8 N1 C7 -5.1(2) . . . . ?
N1 C7 N2 C17 -155.77(14) . . . . ?
C1' C7 N2 C17 48.5(5) . . . . ?
C1 C7 N2 C17 22.15(19) . . . . ?
N1 C7 N2 C14 0.7(2) . . . . ?
C1' C7 N2 C14 -155.1(5) . . . . ?
C1 C7 N2 C14 178.58(11) . . . . ?
C19 C17 N2 C7 -41.5(2) . . . . ?
C16 C17 N2 C7 142.10(13) . . . . ?
C19 C17 N2 C14 159.35(15) . . . . ?
C16 C17 N2 C14 -17.04(14) . . . . ?
C13 C14 N2 C7 -4.64(17) . . . . ?
C23 C14 N2 C7 117.48(13) . . . . ?
C15 C14 N2 C7 -128.02(12) . . . . ?
C13 C14 N2 C17 156.05(11) . . . . ?
C23 C14 N2 C17 -81.83(13) . . . . ?
C15 C14 N2 C17 32.68(12) . . . . ?
O2 C23 N3 C24 -3.0(2) . . . . ?
C14 C23 N3 C24 177.15(13) . . . . ?
C25 C24 N3 C23 -69.8(2) . . . . ?
